data_7026763
loop_
_publ_author_name
'N\'u\~nez, Cristina'
'Bastida, Rufina'
'Mac\'ias, Alejandro'
'Valencia, Laura'
'Neuman, Nicol\'as I'
'Rizzi, Alberto C.'
'Brondino, Carlos D.'
'Gonz\'alez, Pablo J'
'Capelo, Jos\'e Luis'
'Lodeiro, Carlos'

_publ_section_title
;
 Structural, MALDI-TOF-MS, magnetic and spectroscopic studies of new
 dinuclear copper(II), cobalt(II) and zinc(II) complexes containing a
 biomimicking \m-OH bridge.
;
_journal_issue 48
_journal_name_full 'Dalton transactions (Cambridge, England : 2003)'
_journal_page_first 11654
_journal_page_last 11663
_journal_paper_doi 10.1039/c0dt00692k
_journal_volume 39
_journal_year 2010
_chemical_formula_moiety '[Cu2(C22H34N6S2)(mu-OH)(CH3NO2)2](BF4)3.H2O'
_chemical_formula_sum 'C24 H43 B3 Cu2 F12 N8 O6 S2'
_chemical_formula_weight 991.29
_space_group_IT_number 2
_symmetry_cell_setting triclinic
_symmetry_space_group_name_Hall '-P 1'
_symmetry_space_group_name_H-M 'P -1'
_atom_sites_solution_hydrogens mixed
_atom_sites_solution_primary direct
_atom_sites_solution_secondary difmap
_audit_conform_dict_location ftp://ftp.iucr.org/pub/cif_core.dic
_audit_conform_dict_name cif_core.dic
_audit_conform_dict_version 2.3
_audit_creation_date 2010-09-03T11:08:40-00:00
_audit_creation_method 'WinGX routine CIF_UPDATE'
_cell_angle_alpha 67.947(5)
_cell_angle_beta 86.665(5)
_cell_angle_gamma 70.868(5)
_cell_formula_units_Z 2
_cell_length_a 10.711(5)
_cell_length_b 12.273(5)
_cell_length_c 16.182(5)
_cell_measurement_reflns_used 1990
_cell_measurement_temperature 100(2)
_cell_measurement_theta_max 19.3475
_cell_measurement_theta_min 2.7305
_cell_volume 1857.6(13)
_computing_cell_refinement 'BRUKER APEX'
_computing_data_collection 'BRUKER APEX'
_computing_data_reduction 'BRUKER SHELXTL'
_computing_molecular_graphics 'ORTEP-3 for Windows (Farrugia, 1999)'
_computing_publication_material 'Wingx publication routines (Farrugia, 1999)'
_computing_structure_refinement 'SHELXL-97 (Sheldrick, 1997)'
_computing_structure_solution 'SIR-92 (Altornare, et al., 1993)'
_diffrn_ambient_temperature 100(2)
_diffrn_measured_fraction_theta_full 0.993
_diffrn_measured_fraction_theta_max 0.993
_diffrn_measurement_device_type 'Bruker X8 KappaAPEXII'
_diffrn_measurement_method 'omega and phi scans'
_diffrn_radiation_monochromator graphite
_diffrn_radiation_type MoK\a
_diffrn_radiation_wavelength 0.71073
_diffrn_reflns_av_R_equivalents 0.0271
_diffrn_reflns_av_unetI/netI 0.0249
_diffrn_reflns_limit_h_max 14
_diffrn_reflns_limit_h_min -14
_diffrn_reflns_limit_k_max 16
_diffrn_reflns_limit_k_min -14
_diffrn_reflns_limit_l_max 21
_diffrn_reflns_limit_l_min 0
_diffrn_reflns_number 40182
_diffrn_reflns_theta_full 28.28
_diffrn_reflns_theta_max 28.28
_diffrn_reflns_theta_min 1.36
_exptl_absorpt_coefficient_mu 1.369
_exptl_absorpt_correction_T_max 0.8867
_exptl_absorpt_correction_T_min 0.5144
_exptl_absorpt_correction_type empirical
_exptl_absorpt_process_details 'Sadabs (Sheldrick, 1996)'
_exptl_crystal_colour blue
_exptl_crystal_density_diffrn 1.772
_exptl_crystal_density_method 'not measured'
_exptl_crystal_description plate
_exptl_crystal_F_000 1008
_exptl_crystal_size_max 0.56
_exptl_crystal_size_mid 0.49
_exptl_crystal_size_min 0.09
_refine_diff_density_max 0.484
_refine_diff_density_min -0.692
_refine_diff_density_rms 0.065
_refine_ls_extinction_method none
_refine_ls_goodness_of_fit_ref 1.07
_refine_ls_hydrogen_treatment mixed
_refine_ls_matrix_type full
_refine_ls_number_parameters 574
_refine_ls_number_reflns 9162
_refine_ls_number_restraints 0
_refine_ls_restrained_S_all 1.07
_refine_ls_R_factor_all 0.0319
_refine_ls_R_factor_gt 0.0259
_refine_ls_shift/su_max 0.001
_refine_ls_shift/su_mean 0
_refine_ls_structure_factor_coef Fsqd
_refine_ls_weighting_details 'calc w=1/[\s^2^(Fo^2^)+(0.0302P)^2^+1.0326P] where P=(Fo^2^+2Fc^2^)/3'
_refine_ls_weighting_scheme calc
_refine_ls_wR_factor_gt 0.0641
_refine_ls_wR_factor_ref 0.0661
_reflns_number_gt 8044
_reflns_number_total 9162
_reflns_threshold_expression >2sigma(I)
_cod_data_source_file c0dt00692k.txt
_cod_data_source_block ba22cn1n
_cod_depositor_comments
;
 Removing duplicate rows from the ATOM_TYPE loop.

 Antanas Vaitkus,
 2018-08-07
;
_cod_original_sg_symbol_H-M P-1
_cod_original_formula_sum 'C0 C24 H43 B3 Cu2 F12 N8 O6 S2'
_cod_database_code 7026763

loop_
_symmetry_equiv_pos_as_xyz
'x, y, z'
'-x, -y, -z'

loop_
_atom_site_label
_atom_site_type_symbol
_atom_site_fract_x
_atom_site_fract_y
_atom_site_fract_z
_atom_site_U_iso_or_equiv
_atom_site_adp_type
_atom_site_occupancy
_atom_site_symmetry_multiplicity
_atom_site_calc_flag
_atom_site_refinement_flags
_atom_site_disorder_assembly
_atom_site_disorder_group
Cu1 Cu 0.810489(18) 0.442103(16) 0.186295(12) 0.00992(5) Uani 1 1 d . . .
Cu2 Cu 0.825393(18) 0.130106(16) 0.290569(12) 0.00996(5) Uani 1 1 d . . .
O1 O 0.74679(12) 0.30508(10) 0.23202(7) 0.0119(2) Uani 1 1 d . . .
O1W O 0.47048(13) 0.42813(13) 0.20374(9) 0.0233(3) Uani 1 1 d . . .
S1 S 0.89388(4) 0.16111(3) 0.44056(2) 0.01312(8) Uani 1 1 d . . .
S2 S 0.93061(4) 0.36987(3) 0.05337(2) 0.01212(8) Uani 1 1 d . . .
N1 N 0.86310(13) 0.58836(11) 0.14908(8) 0.0113(2) Uani 1 1 d . . .
N2 N 0.96102(13) 0.37999(12) 0.28692(8) 0.0115(3) Uani 1 1 d . . .
N3 N 0.66636(14) 0.09263(12) 0.35987(9) 0.0133(3) Uani 1 1 d . . .
N4 N 0.90184(13) -0.04972(11) 0.34097(8) 0.0104(2) Uani 1 1 d . . .
N5 N 1.00081(13) 0.11058(12) 0.22370(8) 0.0109(2) Uani 1 1 d . . .
N6 N 0.65837(14) 0.55751(12) 0.08906(9) 0.0129(3) Uani 1 1 d . . .
C1 C 0.78341(16) 0.69543(14) 0.09003(10) 0.0130(3) Uani 1 1 d . . .
C2 C 0.81450(17) 0.80402(14) 0.06627(11) 0.0163(3) Uani 1 1 d . . .
H2 H 0.7585 0.8802 0.0239 0.02 Uiso 1 1 calc R . .
C3 C 0.92870(17) 0.79923(15) 0.10553(11) 0.0178(3) Uani 1 1 d . . .
H3 H 0.9509 0.8729 0.0907 0.021 Uiso 1 1 calc R . .
C4 C 1.01117(17) 0.68679(15) 0.16677(11) 0.0164(3) Uani 1 1 d . . .
H4 H 1.0901 0.6824 0.1936 0.02 Uiso 1 1 calc R . .
C5 C 0.97494(16) 0.58185(14) 0.18733(10) 0.0126(3) Uani 1 1 d . . .
C6 C 1.05320(16) 0.45176(14) 0.24863(10) 0.0142(3) Uani 1 1 d . . .
H6A H 1.1187 0.4102 0.2149 0.017 Uiso 1 1 calc R . .
H6B H 1.1018 0.4549 0.2974 0.017 Uiso 1 1 calc R . .
C7 C 0.91049(16) 0.39804(14) 0.37010(10) 0.0142(3) Uani 1 1 d . . .
H7A H 0.8652 0.488 0.3562 0.017 Uiso 1 1 calc R . .
H7B H 0.9864 0.3693 0.4139 0.017 Uiso 1 1 calc R . .
C8 C 0.81479(16) 0.32814(14) 0.41185(10) 0.0140(3) Uani 1 1 d . . .
H8A H 0.7367 0.3591 0.3693 0.017 Uiso 1 1 calc R . .
H8B H 0.7837 0.3438 0.4665 0.017 Uiso 1 1 calc R . .
C9 C 0.75923(17) 0.10689(15) 0.49268(10) 0.0168(3) Uani 1 1 d . . .
H9A H 0.7934 0.0148 0.5205 0.02 Uiso 1 1 calc R . .
H9B H 0.7311 0.1384 0.5412 0.02 Uiso 1 1 calc R . .
C10 C 0.63807(16) 0.14567(15) 0.43031(11) 0.0160(3) Uani 1 1 d . . .
H10A H 0.5679 0.1184 0.466 0.019 Uiso 1 1 calc R . .
H10B H 0.604 0.2377 0.4015 0.019 Uiso 1 1 calc R . .
C11 C 0.68682(16) -0.04358(14) 0.39487(11) 0.0155(3) Uani 1 1 d . . .
H11A H 0.6215 -0.0586 0.3633 0.019 Uiso 1 1 calc R . .
H11B H 0.6713 -0.0723 0.4593 0.019 Uiso 1 1 calc R . .
C12 C 0.82479(15) -0.11756(14) 0.38247(10) 0.0119(3) Uani 1 1 d . . .
C13 C 0.87137(16) -0.24627(14) 0.40946(10) 0.0139(3) Uani 1 1 d . . .
H13 H 0.8171 -0.2946 0.4395 0.017 Uiso 1 1 calc R . .
C14 C 0.99941(17) -0.30260(14) 0.39144(10) 0.0152(3) Uani 1 1 d . . .
H14 H 1.0333 -0.3905 0.4089 0.018 Uiso 1 1 calc R . .
C15 C 1.07831(16) -0.23088(14) 0.34794(10) 0.0139(3) Uani 1 1 d . . .
H15 H 1.166 -0.2688 0.3354 0.017 Uiso 1 1 calc R . .
C16 C 1.02620(15) -0.10340(14) 0.32353(10) 0.0108(3) Uani 1 1 d . . .
C17 C 1.09797(15) -0.01182(14) 0.27975(10) 0.0129(3) Uani 1 1 d . . .
H17A H 1.1445 -0.0017 0.326 0.015 Uiso 1 1 calc R . .
H17B H 1.1648 -0.0432 0.242 0.015 Uiso 1 1 calc R . .
C18 C 0.98505(16) 0.11475(14) 0.13161(10) 0.0139(3) Uani 1 1 d . . .
H18A H 0.959 0.043 0.1351 0.017 Uiso 1 1 calc R . .
H18B H 1.0714 0.1065 0.1047 0.017 Uiso 1 1 calc R . .
C19 C 0.88259(16) 0.23378(14) 0.07173(10) 0.0133(3) Uani 1 1 d . . .
H19A H 0.7967 0.2435 0.0993 0.016 Uiso 1 1 calc R . .
H19B H 0.8705 0.2282 0.0134 0.016 Uiso 1 1 calc R . .
C20 C 0.79210(16) 0.48719(14) -0.02418(10) 0.0147(3) Uani 1 1 d . . .
H20A H 0.8113 0.5665 -0.0496 0.018 Uiso 1 1 calc R . .
H20B H 0.785 0.461 -0.0741 0.018 Uiso 1 1 calc R . .
C21 C 0.65951(16) 0.51050(14) 0.01683(10) 0.0146(3) Uani 1 1 d . . .
H21A H 0.5895 0.572 -0.0305 0.017 Uiso 1 1 calc R . .
H21B H 0.6388 0.4319 0.0414 0.017 Uiso 1 1 calc R . .
C22 C 0.66064(16) 0.68787(14) 0.05490(11) 0.0158(3) Uani 1 1 d . . .
H22A H 0.5814 0.7408 0.073 0.019 Uiso 1 1 calc R . .
H22B H 0.6566 0.7206 -0.0112 0.019 Uiso 1 1 calc R . .
F1 F 0.20201(10) 0.16137(9) 0.34060(7) 0.0223(2) Uani 1 1 d . . .
F2 F 0.38599(10) 0.03244(9) 0.30482(7) 0.0262(2) Uani 1 1 d . . .
F3 F 0.38035(12) 0.23070(12) 0.28968(9) 0.0401(3) Uani 1 1 d . . .
F4 F 0.24698(11) 0.20185(10) 0.19529(7) 0.0286(2) Uani 1 1 d . . .
F5 F 0.32872(11) 0.31391(9) 0.43578(7) 0.0262(2) Uani 1 1 d . . .
F6 F 0.29704(11) 0.51302(10) 0.33984(7) 0.0272(2) Uani 1 1 d . . .
F7 F 0.26816(11) 0.47043(10) 0.48826(7) 0.0269(2) Uani 1 1 d . . .
F8 F 0.47533(11) 0.41039(10) 0.44127(8) 0.0279(2) Uani 1 1 d . . .
B1 B 0.30574(19) 0.15691(18) 0.28245(13) 0.0192(4) Uani 1 1 d . . .
B2 B 0.3431(2) 0.42743(17) 0.42683(13) 0.0182(4) Uani 1 1 d . . .
B3 B 0.70298(19) 0.17071(17) 0.90481(12) 0.0157(4) Uani 1 1 d . . .
F9 F 0.5997(10) 0.1261(10) 0.8920(8) 0.0292(13) Uani 0.68(3) 1 d P A 1
F10 F 0.6428(8) 0.2882(6) 0.9084(6) 0.0301(11) Uani 0.68(3) 1 d P A 1
F11 F 0.7816(8) 0.1812(7) 0.8333(6) 0.0350(13) Uani 0.68(3) 1 d P A 1
F12 F 0.7767(13) 0.0898(5) 0.9831(4) 0.0374(17) Uani 0.68(3) 1 d P A 1
F9' F 0.8209(11) 0.0857(8) 0.9585(14) 0.031(2) Uani 0.32(3) 1 d P A 2
F10' F 0.6483(15) 0.2614(19) 0.9379(15) 0.033(3) Uani 0.32(3) 1 d P A 2
F11' F 0.738(2) 0.217(2) 0.8215(8) 0.049(3) Uani 0.32(3) 1 d P A 2
F12' F 0.627(2) 0.105(2) 0.9068(16) 0.030(3) Uani 0.32(3) 1 d P A 2
O1S O 0.55626(14) 0.20750(12) 0.12790(10) 0.0297(3) Uani 1 1 d . . .
O2S O 0.72068(13) 0.03812(12) 0.18605(8) 0.0249(3) Uani 1 1 d . . .
N1S N 0.60984(14) 0.09597(13) 0.14752(9) 0.0163(3) Uani 1 1 d . . .
C1S C 0.53729(18) 0.02598(16) 0.12382(12) 0.0199(3) Uani 1 1 d . . .
H1S1 H 0.4451 0.0516 0.1391 0.03 Uiso 1 1 calc R . .
H1S2 H 0.5796 -0.0635 0.1572 0.03 Uiso 1 1 calc R . .
H1S3 H 0.5393 0.0437 0.0595 0.03 Uiso 1 1 calc R . .
O3S O 0.67088(14) 0.72395(13) 0.28308(9) 0.0292(3) Uani 1 1 d . . .
O4S O 0.60142(13) 0.58648(12) 0.26591(8) 0.0249(3) Uani 1 1 d . . .
N2S N 0.58889(14) 0.67126(13) 0.29195(9) 0.0178(3) Uani 1 1 d . . .
C2S C 0.46790(19) 0.71065(18) 0.33730(14) 0.0267(4) Uani 1 1 d . . .
H2S1 H 0.4497 0.7971 0.3311 0.04 Uiso 1 1 calc R . .
H2S2 H 0.4814 0.6566 0.4008 0.04 Uiso 1 1 calc R . .
H2S3 H 0.3927 0.7043 0.3099 0.04 Uiso 1 1 calc R . .
H1O H 0.673(3) 0.330(2) 0.2274(17) 0.04 Uiso 1 1 d . . .
H1W H 0.442(3) 0.371(2) 0.2239(17) 0.04 Uiso 1 1 d . . .
H2W H 0.436(3) 0.468(2) 0.2302(17) 0.04 Uiso 1 1 d . . .
H2N H 1.009(2) 0.303(2) 0.3030(15) 0.032 Uiso 1 1 d . . .
H3N H 0.600(2) 0.127(2) 0.3228(15) 0.032 Uiso 1 1 d . . .
H5N H 1.032(2) 0.165(2) 0.2209(15) 0.032 Uiso 1 1 d . . .
H6N H 0.587(2) 0.555(2) 0.1162(15) 0.032 Uiso 1 1 d . . .

loop_
_atom_site_aniso_label
_atom_site_aniso_U_11
_atom_site_aniso_U_22
_atom_site_aniso_U_33
_atom_site_aniso_U_23
_atom_site_aniso_U_13
_atom_site_aniso_U_12
Cu1 0.01035(10) 0.00858(8) 0.00970(9) -0.00160(7) -0.00125(7) -0.00357(7)
Cu2 0.00980(10) 0.00808(8) 0.01034(9) -0.00210(7) 0.00139(7) -0.00262(7)
O1 0.0112(5) 0.0093(5) 0.0134(5) -0.0022(4) -0.0002(4) -0.0034(4)
O1W 0.0197(7) 0.0194(6) 0.0314(7) -0.0085(5) 0.0087(5) -0.0095(5)
S1 0.01363(19) 0.01221(17) 0.01084(17) -0.00280(13) -0.00035(14) -0.00251(14)
S2 0.01157(18) 0.01296(17) 0.01194(17) -0.00390(13) 0.00107(14) -0.00517(14)
N1 0.0118(6) 0.0110(6) 0.0114(6) -0.0043(5) 0.0017(5) -0.0045(5)
N2 0.0124(7) 0.0103(6) 0.0108(6) -0.0036(5) 0.0004(5) -0.0028(5)
N3 0.0110(7) 0.0109(6) 0.0145(6) -0.0023(5) -0.0004(5) -0.0019(5)
N4 0.0102(6) 0.0106(6) 0.0098(6) -0.0031(5) -0.0003(5) -0.0034(5)
N5 0.0122(6) 0.0099(6) 0.0107(6) -0.0034(5) 0.0008(5) -0.0044(5)
N6 0.0112(7) 0.0129(6) 0.0126(6) -0.0025(5) 0.0009(5) -0.0042(5)
C1 0.0133(8) 0.0118(7) 0.0124(7) -0.0049(6) 0.0041(6) -0.0026(6)
C2 0.0193(8) 0.0108(7) 0.0172(8) -0.0049(6) 0.0060(6) -0.0041(6)
C3 0.0238(9) 0.0152(7) 0.0206(8) -0.0106(6) 0.0095(7) -0.0110(7)
C4 0.0178(8) 0.0198(8) 0.0174(8) -0.0106(6) 0.0044(6) -0.0098(7)
C5 0.0132(8) 0.0152(7) 0.0115(7) -0.0071(6) 0.0036(6) -0.0054(6)
C6 0.0120(8) 0.0155(7) 0.0150(7) -0.0047(6) -0.0008(6) -0.0051(6)
C7 0.0179(8) 0.0140(7) 0.0111(7) -0.0058(6) -0.0009(6) -0.0043(6)
C8 0.0163(8) 0.0123(7) 0.0123(7) -0.0053(6) 0.0014(6) -0.0026(6)
C9 0.0192(8) 0.0178(7) 0.0115(7) -0.0036(6) 0.0047(6) -0.0069(6)
C10 0.0130(8) 0.0167(7) 0.0172(8) -0.0065(6) 0.0054(6) -0.0042(6)
C11 0.0114(8) 0.0127(7) 0.0195(8) -0.0025(6) 0.0036(6) -0.0049(6)
C12 0.0118(7) 0.0132(7) 0.0100(7) -0.0032(5) -0.0009(6) -0.0042(6)
C13 0.0158(8) 0.0137(7) 0.0121(7) -0.0027(6) -0.0001(6) -0.0071(6)
C14 0.0194(8) 0.0100(7) 0.0136(7) -0.0030(6) -0.0011(6) -0.0028(6)
C15 0.0132(8) 0.0133(7) 0.0134(7) -0.0055(6) -0.0008(6) -0.0012(6)
C16 0.0105(7) 0.0134(7) 0.0090(7) -0.0049(5) -0.0006(5) -0.0038(6)
C17 0.0099(7) 0.0116(7) 0.0152(7) -0.0035(6) 0.0003(6) -0.0028(6)
C18 0.0180(8) 0.0136(7) 0.0122(7) -0.0068(6) 0.0028(6) -0.0059(6)
C19 0.0176(8) 0.0135(7) 0.0115(7) -0.0047(6) 0.0005(6) -0.0084(6)
C20 0.0161(8) 0.0153(7) 0.0101(7) -0.0016(6) -0.0008(6) -0.0054(6)
C21 0.0133(8) 0.0160(7) 0.0130(7) -0.0026(6) -0.0040(6) -0.0055(6)
C22 0.0144(8) 0.0109(7) 0.0168(8) -0.0012(6) -0.0015(6) -0.0018(6)
F1 0.0160(5) 0.0173(5) 0.0320(6) -0.0076(4) 0.0043(4) -0.0057(4)
F2 0.0176(5) 0.0182(5) 0.0388(6) -0.0111(4) -0.0020(5) 0.0000(4)
F3 0.0290(7) 0.0354(7) 0.0517(8) -0.0064(6) 0.0000(6) -0.0168(5)
F4 0.0243(6) 0.0329(6) 0.0242(5) -0.0047(5) -0.0056(4) -0.0099(5)
F5 0.0330(6) 0.0195(5) 0.0326(6) -0.0149(4) 0.0139(5) -0.0127(5)
F6 0.0308(6) 0.0218(5) 0.0245(5) -0.0065(4) -0.0013(5) -0.0053(5)
F7 0.0292(6) 0.0239(5) 0.0309(6) -0.0181(5) 0.0116(5) -0.0055(4)
F8 0.0174(5) 0.0312(6) 0.0370(6) -0.0166(5) 0.0009(5) -0.0060(4)
B1 0.0106(9) 0.0178(9) 0.0251(10) -0.0040(7) -0.0010(7) -0.0040(7)
B2 0.0183(10) 0.0159(8) 0.0213(9) -0.0091(7) 0.0045(7) -0.0048(7)
B3 0.0168(9) 0.0172(8) 0.0164(9) -0.0081(7) 0.0026(7) -0.0081(7)
F9 0.014(3) 0.040(3) 0.051(3) -0.032(3) 0.005(2) -0.015(2)
F10 0.0228(14) 0.0209(17) 0.050(3) -0.0198(18) -0.003(2) -0.0026(13)
F11 0.040(3) 0.048(2) 0.039(2) -0.0305(19) 0.0272(19) -0.0314(19)
F12 0.064(4) 0.0176(12) 0.0258(17) -0.0004(10) -0.0187(19) -0.0129(19)
F9' 0.025(4) 0.021(2) 0.047(5) -0.018(3) -0.010(3) 0.000(2)
F10' 0.020(3) 0.036(6) 0.055(7) -0.039(5) -0.006(5) 0.001(4)
F11' 0.052(7) 0.081(8) 0.018(3) -0.011(4) 0.013(4) -0.039(6)
F12' 0.009(5) 0.034(6) 0.057(6) -0.024(5) -0.002(4) -0.012(4)
O1S 0.0269(7) 0.0176(6) 0.0453(8) -0.0127(6) -0.0063(6) -0.0057(5)
O2S 0.0208(7) 0.0264(7) 0.0239(7) -0.0046(5) -0.0088(5) -0.0071(5)
N1S 0.0181(7) 0.0174(7) 0.0130(6) -0.0041(5) -0.0004(5) -0.0072(6)
C1S 0.0214(9) 0.0181(8) 0.0225(8) -0.0075(7) -0.0026(7) -0.0088(7)
O3S 0.0238(7) 0.0317(7) 0.0345(7) -0.0101(6) 0.0034(6) -0.0153(6)
O4S 0.0287(7) 0.0225(6) 0.0249(7) -0.0125(5) 0.0051(5) -0.0065(5)
N2S 0.0172(7) 0.0171(7) 0.0140(6) -0.0024(5) -0.0006(5) -0.0032(6)
C2S 0.0219(10) 0.0281(9) 0.0337(10) -0.0172(8) 0.0085(8) -0.0075(8)

loop_
_atom_type_symbol
_atom_type_description
_atom_type_scat_dispersion_real
_atom_type_scat_dispersion_imag
_atom_type_scat_source
C C 0.0033 0.0016 'International Tables Vol C Tables 4.2.6.8 and 6.1.1.4'
H H 0 0 'International Tables Vol C Tables 4.2.6.8 and 6.1.1.4'
F F 0.0171 0.0103 'International Tables Vol C Tables 4.2.6.8 and 6.1.1.4'
S S 0.1246 0.1234 'International Tables Vol C Tables 4.2.6.8 and 6.1.1.4'
Cu Cu 0.3201 1.2651 'International Tables Vol C Tables 4.2.6.8 and 6.1.1.4'
N N 0.0061 0.0033 'International Tables Vol C Tables 4.2.6.8 and 6.1.1.4'
B B 0.0013 0.0007 'International Tables Vol C Tables 4.2.6.8 and 6.1.1.4'
O O 0.0106 0.006 'International Tables Vol C Tables 4.2.6.8 and 6.1.1.4'

loop_
_geom_angle_atom_site_label_1
_geom_angle_atom_site_label_2
_geom_angle_atom_site_label_3
_geom_angle
O1 Cu1 N1 173.57(5)
O1 Cu1 N6 96.96(6)
N1 Cu1 N6 82.78(6)
O1 Cu1 N2 98.18(5)
N1 Cu1 N2 80.97(6)
N6 Cu1 N2 161.45(5)
O1 Cu1 S2 92.63(4)
N1 Cu1 S2 93.74(4)
N6 Cu1 S2 84.19(5)
N2 Cu1 S2 105.71(5)
O1 Cu1 O4S 91.33(5)
N1 Cu1 O4S 82.46(5)
N6 Cu1 O4S 72.00(5)
N2 Cu1 O4S 96.96(5)
S2 Cu1 O4S 156.17(3)
O1 Cu2 N4 175.08(5)
O1 Cu2 N3 98.52(5)
N4 Cu2 N3 82.16(6)
O1 Cu2 N5 97.50(5)
N4 Cu2 N5 81.21(5)
N3 Cu2 N5 162.12(5)
O1 Cu2 S1 90.29(4)
N4 Cu2 S1 94.63(4)
N3 Cu2 S1 84.76(5)
N5 Cu2 S1 103.08(4)
O1 Cu2 O2S 102.73(5)
N4 Cu2 O2S 72.61(5)
N3 Cu2 O2S 77.63(5)
N5 Cu2 O2S 91.14(5)
S1 Cu2 O2S 159.39(3)
Cu2 O1 Cu1 135.30(7)
C9 S1 C8 99.65(8)
C9 S1 Cu2 87.07(6)
C8 S1 Cu2 102.36(5)
C20 S2 C19 98.43(8)
C20 S2 Cu1 88.83(6)
C19 S2 Cu1 101.17(5)
C1 N1 C5 121.67(13)
C1 N1 Cu1 119.07(11)
C5 N1 Cu1 119.13(10)
C7 N2 C6 110.23(12)
C7 N2 Cu1 113.16(10)
C6 N2 Cu1 106.37(9)
C10 N3 C11 113.10(13)
C10 N3 Cu2 111.45(10)
C11 N3 Cu2 110.64(10)
C12 N4 C16 121.40(13)
C12 N4 Cu2 119.21(11)
C16 N4 Cu2 118.84(10)
C18 N5 C17 109.59(12)
C18 N5 Cu2 114.30(10)
C17 N5 Cu2 106.47(9)
C21 N6 C22 112.86(12)
C21 N6 Cu1 111.99(10)
C22 N6 Cu1 110.24(10)
N1 C1 C2 120.37(15)
N1 C1 C22 115.23(13)
C2 C1 C22 124.39(14)
C3 C2 C1 118.73(15)
C2 C3 C4 120.27(15)
C5 C4 C3 118.19(16)
N1 C5 C4 120.77(14)
N1 C5 C6 113.12(13)
C4 C5 C6 126.06(15)
N2 C6 C5 109.30(13)
N2 C7 C8 112.74(13)
C7 C8 S1 110.96(11)
C10 C9 S1 115.39(11)
N3 C10 C9 113.01(13)
N3 C11 C12 111.72(13)
N4 C12 C13 120.82(15)
N4 C12 C11 115.08(13)
C13 C12 C11 124.09(14)
C12 C13 C14 118.25(15)
C13 C14 C15 120.33(15)
C16 C15 C14 118.45(15)
N4 C16 C15 120.74(14)
N4 C16 C17 113.20(13)
C15 C16 C17 126.02(14)
N5 C17 C16 109.44(13)
N5 C18 C19 112.81(12)
C18 C19 S2 111.93(11)
C21 C20 S2 114.54(11)
N6 C21 C20 112.47(13)
N6 C22 C1 111.89(12)
F2 B1 F4 108.42(15)
F2 B1 F1 108.68(14)
F4 B1 F1 107.16(14)
F2 B1 F3 111.11(15)
F4 B1 F3 111.49(15)
F1 B1 F3 109.84(15)
F8 B2 F7 110.58(15)
F8 B2 F6 109.52(15)
F7 B2 F6 109.81(15)
F8 B2 F5 109.66(14)
F7 B2 F5 108.94(15)
F6 B2 F5 108.29(15)
F12' B3 F11' 109.4(12)
F12' B3 F10' 114.0(12)
F11' B3 F10' 111.6(7)
F12' B3 F12 96.3(9)
F11' B3 F12 131.3(6)
F10' B3 F12 93.1(6)
F12' B3 F11 111.8(11)
F11' B3 F11 21.4(8)
F10' B3 F11 125.0(10)
F12 B3 F11 110.7(3)
F12' B3 F10 118.0(10)
F11' B3 F10 93.3(9)
F10' B3 F10 19.1(8)
F12 B3 F10 110.4(3)
F11 B3 F10 109.1(3)
F12' B3 F9' 106.3(8)
F11' B3 F9' 106.6(5)
F10' B3 F9' 108.4(6)
F12 B3 F9' 24.8(4)
F11 B3 F9' 85.9(6)
F10 B3 F9' 121.3(4)
F12' B3 F9 13.6(10)
F11' B3 F9 102.4(7)
F10' B3 F9 107.7(8)
F12 B3 F9 109.2(4)
F11 B3 F9 109.6(5)
F10 B3 F9 107.8(6)
F9' B3 F9 119.9(5)
N1S O2S Cu2 120.24(11)
O1S N1S O2S 123.43(15)
O1S N1S C1S 118.46(14)
O2S N1S C1S 118.11(14)
N2S O4S Cu1 135.40(11)
O3S N2S O4S 123.71(15)
O3S N2S C2S 118.51(15)
O4S N2S C2S 117.78(15)

loop_
_geom_bond_atom_site_label_1
_geom_bond_atom_site_label_2
_geom_bond_distance
Cu1 O1 1.8973(13)
Cu1 N1 1.9273(14)
Cu1 N6 2.0613(14)
Cu1 N2 2.0976(15)
Cu1 S2 2.7259(8)
Cu1 O4S 2.9312(15)
Cu2 O1 1.8968(13)
Cu2 N4 1.9360(15)
Cu2 N3 2.0676(15)
Cu2 N5 2.1028(15)
Cu2 S1 2.7672(8)
Cu2 O2S 2.8068(14)
S1 C9 1.8167(18)
S1 C8 1.8242(17)
S2 C20 1.8190(17)
S2 C19 1.8208(16)
N1 C1 1.336(2)
N1 C5 1.346(2)
N2 C7 1.488(2)
N2 C6 1.491(2)
N3 C10 1.484(2)
N3 C11 1.492(2)
N4 C12 1.338(2)
N4 C16 1.345(2)
N5 C18 1.489(2)
N5 C17 1.4914(19)
N6 C21 1.483(2)
N6 C22 1.492(2)
C1 C2 1.388(2)
C1 C22 1.506(2)
C2 C3 1.385(3)
C3 C4 1.394(2)
C4 C5 1.382(2)
C5 C6 1.505(2)
C7 C8 1.518(2)
C9 C10 1.522(2)
C11 C12 1.507(2)
C12 C13 1.388(2)
C13 C14 1.388(2)
C14 C15 1.392(2)
C15 C16 1.380(2)
C16 C17 1.504(2)
C18 C19 1.512(2)
C20 C21 1.519(2)
F1 B1 1.414(2)
F2 B1 1.401(2)
F3 B1 1.427(2)
F4 B1 1.408(2)
F5 B2 1.405(2)
F6 B2 1.400(2)
F7 B2 1.391(2)
F8 B2 1.382(2)
B3 F12' 1.31(2)
B3 F11' 1.338(13)
B3 F10' 1.361(14)
B3 F12 1.369(5)
B3 F11 1.382(6)
B3 F10 1.396(7)
B3 F9' 1.422(8)
B3 F9 1.441(11)
O1S N1S 1.2180(19)
O2S N1S 1.2262(19)
N1S C1S 1.486(2)
O3S N2S 1.224(2)
O4S N2S 1.2286(19)
N2S C2S 1.482(2)

loop_
_geom_hbond_atom_site_label_D
_geom_hbond_atom_site_label_H
_geom_hbond_atom_site_label_A
_geom_hbond_distance_DH
_geom_hbond_distance_HA
_geom_hbond_distance_DA
_geom_hbond_angle_DHA
_geom_hbond_site_symmetry_A
O1 H1O O1W 0.74(3) 2.09(3) 2.821(2) 170(3) .
O1W H1W F3 0.80(3) 1.96(3) 2.754(2) 172(2) .
O1W H2W F6 0.76(3) 2.36(3) 3.0604(19) 154(3) .
N2 H2N F1 0.86(2) 2.16(2) 2.9304(19) 149(2) 1_655
N3 H3N F3 0.84(2) 2.26(2) 3.017(2) 150(2) .
N5 H5N F4 0.83(2) 2.47(2) 3.135(2) 138(2) 1_655
N6 H6N O1W 0.87(2) 2.32(2) 3.076(2) 146(2) .
